data_4067980
loop_
_publ_author_name
'Mart\?\'inez-Prieto, Luis Miguel'
'Melero, Crist\'obal'
'del R\?\'io, Diego'
'Palma, Pilar'
'C\'ampora, Juan'
'\'Alvarez, Eleuterio'

_publ_section_title
;
 Synthesis and Reactivity of Nickel and Palladium Fluoride Complexes with
 PCP Pincer Ligands. NMR-Based Assessment of Electron-Donating Properties
 of Fluoride and Other Monoanionic Ligands
;
_journal_issue 4
_journal_name_full Organometallics
_journal_page_first 1425
_journal_paper_doi 10.1021/om2009793
_journal_volume 31
_journal_year 2012
_chemical_formula_moiety 'C20 H35 F Ni P2'
_chemical_formula_sum 'C20 H35 F Ni P2'
_chemical_formula_weight 415.13
_chemical_name_systematic
; 
 ? 
;
_space_group_IT_number 14
_symmetry_cell_setting monoclinic
_symmetry_space_group_name_Hall '-P 2yn'
_symmetry_space_group_name_H-M 'P 1 21/n 1'
_atom_sites_solution_hydrogens geom
_atom_sites_solution_primary direct
_atom_sites_solution_secondary difmap
_audit_creation_method SHELXL-97
_cell_angle_alpha 90.00
_cell_angle_beta 113.933(2)
_cell_angle_gamma 90.00
_cell_formula_units_Z 12
_cell_length_a 18.316(1)
_cell_length_b 19.001(2)
_cell_length_c 19.963(2)
_cell_measurement_reflns_used 2737
_cell_measurement_temperature 100(2)
_cell_measurement_theta_max 24.61
_cell_measurement_theta_min 2.41
_cell_volume 6350.2(10)
_computing_cell_refinement 'Bruker SMART'
_computing_data_collection 'Bruker SMART'
_computing_data_reduction 'Bruker SAINT'
_computing_molecular_graphics 'SHELXTL (Sheldrick, 2008)'
_computing_publication_material 'SHELXTL and publCIF (Westrip, 2010)'
_computing_structure_refinement 'SHELXL97 (Sheldrick, 2008)'
_computing_structure_solution 'SIR2002 (Burla et al., 2003)'
_diffrn_ambient_temperature 100(2)
_diffrn_detector_area_resol_mean 8.26
_diffrn_measured_fraction_theta_full 0.986
_diffrn_measured_fraction_theta_max 0.986
_diffrn_measurement_device_type
;
 Bruker-AXS APEX CCD area detector
;
_diffrn_measurement_method 'phi and omega scans with narrow frames'
_diffrn_radiation_monochromator graphite
_diffrn_radiation_source 'fine-focus sealed tube'
_diffrn_radiation_type MoK\a
_diffrn_radiation_wavelength 0.71073
_diffrn_reflns_av_R_equivalents 0.0863
_diffrn_reflns_av_sigmaI/netI 0.1130
_diffrn_reflns_limit_h_max 19
_diffrn_reflns_limit_h_min -24
_diffrn_reflns_limit_k_max 25
_diffrn_reflns_limit_k_min -25
_diffrn_reflns_limit_l_max 26
_diffrn_reflns_limit_l_min -22
_diffrn_reflns_number 41108
_diffrn_reflns_theta_full 28.57
_diffrn_reflns_theta_max 28.57
_diffrn_reflns_theta_min 1.55
_diffrn_standards_decay_% 0
_exptl_absorpt_coefficient_mu 1.076
_exptl_absorpt_correction_T_max 0.8817
_exptl_absorpt_correction_T_min 0.7552
_exptl_absorpt_correction_type multi-scan
_exptl_absorpt_process_details
;
 SADABS, Bruker (2001). APEX2, Bruker (2007)
;
_exptl_crystal_colour yellow-orange
_exptl_crystal_density_diffrn 1.303
_exptl_crystal_density_method 'not measured'
_exptl_crystal_description plate
_exptl_crystal_F_000 2664
_exptl_crystal_size_max 0.49
_exptl_crystal_size_mid 0.23
_exptl_crystal_size_min 0.12
_refine_diff_density_max 1.125
_refine_diff_density_min -0.757
_refine_diff_density_rms 0.121
_refine_ls_extinction_method none
_refine_ls_goodness_of_fit_ref 1.003
_refine_ls_hydrogen_treatment constr
_refine_ls_matrix_type fullcycle
_refine_ls_number_parameters 673
_refine_ls_number_reflns 15961
_refine_ls_number_restraints 0
_refine_ls_restrained_S_all 1.003
_refine_ls_R_factor_all 0.1168
_refine_ls_R_factor_gt 0.0679
_refine_ls_shift/su_max 0.002
_refine_ls_shift/su_mean 0.000
_refine_ls_structure_factor_coef Fsqd
_refine_ls_weighting_details 'calc w=1/[\s^2^(Fo^2^)+(0.0688P)^2^+0.0000P] where P=(Fo^2^+2Fc^2^)/3'
_refine_ls_weighting_scheme calc
_refine_ls_wR_factor_gt 0.1428
_refine_ls_wR_factor_ref 0.1647
_reflns_number_gt 9307
_reflns_number_total 15961
_reflns_threshold_expression >2sigma(I)
_cod_data_source_file om2009793_si_001.cif
_cod_data_source_block '[(iPrPCP)Ni-F]'
_cod_depositor_comments
;
The following automatic conversions were performed:

'_symmetry_cell_setting' value 'Monoclinic' changed to 'monoclinic'
according to /home/saulius/struct/CIF-dictionaries/cif_core.dic
dictionary named 'cif_core.dic' version 2.4.1 from 2010-06-29.

Automatic conversion script
Id: cif_fix_values 1715 2011-07-08 13:25:40Z adriana 
;
_cod_original_sg_symbol_H-M 'P 21/n'
_cod_database_code 4067980

loop_
_symmetry_equiv_pos_as_xyz
'x, y, z'
'-x+1/2, y+1/2, -z+1/2'
'-x, -y, -z'
'x-1/2, -y-1/2, z-1/2'

loop_
_atom_site_label
_atom_site_type_symbol
_atom_site_fract_x
_atom_site_fract_y
_atom_site_fract_z
_atom_site_U_iso_or_equiv
_atom_site_adp_type
_atom_site_occupancy
_atom_site_symmetry_multiplicity
_atom_site_calc_flag
_atom_site_refinement_flags
Ni1 Ni 0.13105(3) 0.26300(3) 0.06569(3) 0.01685(13) Uani 1 1 d .
P1 P 0.18267(7) 0.36142(6) 0.11745(6) 0.0181(2) Uani 1 1 d .
P2 P 0.06443(7) 0.17360(6) 0.00439(6) 0.0178(2) Uani 1 1 d .
F1 F 0.22571(15) 0.21367(13) 0.10728(14) 0.0308(7) Uani 1 1 d .
C1 C 0.0329(2) 0.3125(2) 0.0256(2) 0.0173(9) Uani 1 1 d .
C2 C 0.0242(3) 0.3809(2) 0.0499(2) 0.0200(10) Uani 1 1 d .
C3 C -0.0475(3) 0.4168(2) 0.0207(2) 0.0223(10) Uani 1 1 d .
H3 H -0.0509 0.4632 0.0370 0.027 Uiso 1 1 calc R
C4 C -0.1139(3) 0.3857(2) -0.0317(2) 0.0238(10) Uani 1 1 d .
H4 H -0.1633 0.4102 -0.0509 0.029 Uiso 1 1 calc R
C5 C -0.1085(3) 0.3192(2) -0.0562(2) 0.0226(10) Uani 1 1 d .
H5 H -0.1548 0.2977 -0.0918 0.027 Uiso 1 1 calc R
C6 C -0.0366(3) 0.2828(2) -0.0297(2) 0.0167(9) Uani 1 1 d .
C7 C -0.0302(3) 0.2113(2) -0.0594(2) 0.0219(10) Uani 1 1 d .
H7A H -0.0307 0.2155 -0.1090 0.026 Uiso 1 1 calc R
H7B H -0.0755 0.1811 -0.0624 0.026 Uiso 1 1 calc R
C8 C 0.0955(3) 0.4133(2) 0.1111(2) 0.0214(10) Uani 1 1 d .
H8A H 0.0889 0.4113 0.1579 0.026 Uiso 1 1 calc R
H8B H 0.1019 0.4631 0.0999 0.026 Uiso 1 1 calc R
C9 C 0.2521(3) 0.3560(2) 0.2141(2) 0.0220(10) Uani 1 1 d .
H9 H 0.3030 0.3356 0.2155 0.026 Uiso 1 1 calc R
C10 C 0.2194(3) 0.3044(2) 0.2540(2) 0.0275(11) Uani 1 1 d .
H10A H 0.2551 0.3033 0.3062 0.041 Uiso 1 1 calc R
H10B H 0.2162 0.2572 0.2331 0.041 Uiso 1 1 calc R
H10C H 0.1661 0.3195 0.2483 0.041 Uiso 1 1 calc R
C11 C 0.2727(3) 0.4278(3) 0.2530(3) 0.0393(14) Uani 1 1 d .
H11A H 0.2243 0.4490 0.2536 0.059 Uiso 1 1 calc R
H11B H 0.2950 0.4588 0.2267 0.059 Uiso 1 1 calc R
H11C H 0.3121 0.4212 0.3034 0.059 Uiso 1 1 calc R
C12 C 0.2326(3) 0.4149(2) 0.0719(2) 0.0228(10) Uani 1 1 d .
H12 H 0.2424 0.4630 0.0943 0.027 Uiso 1 1 calc R
C13 C 0.1789(3) 0.4219(2) -0.0098(2) 0.0290(11) Uani 1 1 d .
H13A H 0.2036 0.4543 -0.0328 0.043 Uiso 1 1 calc R
H13B H 0.1266 0.4402 -0.0158 0.043 Uiso 1 1 calc R
H13C H 0.1722 0.3756 -0.0333 0.043 Uiso 1 1 calc R
C14 C 0.3123(3) 0.3831(3) 0.0814(3) 0.0332(12) Uani 1 1 d .
H14A H 0.3050 0.3331 0.0680 0.050 Uiso 1 1 calc R
H14B H 0.3503 0.3878 0.1326 0.050 Uiso 1 1 calc R
H14C H 0.3330 0.4077 0.0496 0.050 Uiso 1 1 calc R
C15 C 0.0369(3) 0.1061(2) 0.0563(2) 0.0223(10) Uani 1 1 d .
H15 H -0.0021 0.0728 0.0208 0.027 Uiso 1 1 calc R
C16 C -0.0030(3) 0.1417(2) 0.1016(2) 0.0268(11) Uani 1 1 d .
H16A H -0.0227 0.1056 0.1252 0.040 Uiso 1 1 calc R
H16B H -0.0478 0.1706 0.0694 0.040 Uiso 1 1 calc R
H16C H 0.0360 0.1715 0.1391 0.040 Uiso 1 1 calc R
C17 C 0.1114(3) 0.0645(2) 0.1052(3) 0.0315(12) Uani 1 1 d .
H17A H 0.1517 0.0971 0.1376 0.047 Uiso 1 1 calc R
H17B H 0.1331 0.0394 0.0744 0.047 Uiso 1 1 calc R
H17C H 0.0969 0.0306 0.1347 0.047 Uiso 1 1 calc R
C18 C 0.1104(3) 0.1260(2) -0.0494(2) 0.0238(10) Uani 1 1 d .
H18 H 0.1559 0.0981 -0.0138 0.029 Uiso 1 1 calc R
C19 C 0.1456(3) 0.1778(2) -0.0859(3) 0.0300(11) Uani 1 1 d .
H19A H 0.1724 0.1520 -0.1121 0.045 Uiso 1 1 calc R
H19B H 0.1845 0.2080 -0.0486 0.045 Uiso 1 1 calc R
H19C H 0.1029 0.2069 -0.1207 0.045 Uiso 1 1 calc R
C20 C 0.0529(3) 0.0733(3) -0.1037(3) 0.0379(13) Uani 1 1 d .
H20A H 0.0055 0.0982 -0.1376 0.057 Uiso 1 1 calc R
H20B H 0.0370 0.0377 -0.0767 0.057 Uiso 1 1 calc R
H20C H 0.0797 0.0503 -0.1315 0.057 Uiso 1 1 calc R
Ni2 Ni 0.52457(3) 0.25002(3) 0.85127(3) 0.01637(13) Uani 1 1 d .
P3 P 0.47539(7) 0.14882(6) 0.80647(6) 0.0168(2) Uani 1 1 d .
P4 P 0.58928(7) 0.34111(6) 0.91063(6) 0.0180(2) Uani 1 1 d .
F2 F 0.42980(14) 0.29901(13) 0.80335(13) 0.0269(6) Uani 1 1 d .
C21 C 0.6230(3) 0.2005(2) 0.8978(2) 0.0182(9) Uani 1 1 d .
C22 C 0.6336(3) 0.1317(2) 0.8764(2) 0.0200(10) Uani 1 1 d .
C23 C 0.7062(3) 0.0965(2) 0.9090(2) 0.0214(10) Uani 1 1 d .
H23 H 0.7117 0.0503 0.8935 0.026 Uiso 1 1 calc R
C24 C 0.7703(3) 0.1287(2) 0.9638(2) 0.0240(10) Uani 1 1 d .
H24 H 0.8199 0.1047 0.9858 0.029 Uiso 1 1 calc R
C25 C 0.7621(3) 0.1960(2) 0.9867(2) 0.0235(10) Uani 1 1 d .
H25 H 0.8063 0.2182 1.0242 0.028 Uiso 1 1 calc R
C26 C 0.6893(3) 0.2312(2) 0.9547(2) 0.0207(10) Uani 1 1 d .
C27 C 0.6805(3) 0.3042(2) 0.9809(2) 0.0223(10) Uani 1 1 d .
H27A H 0.7272 0.3337 0.9866 0.027 Uiso 1 1 calc R
H27B H 0.6760 0.3017 1.0286 0.027 Uiso 1 1 calc R
C28 C 0.5623(3) 0.0968(2) 0.8148(2) 0.0233(10) Uani 1 1 d .
H28A H 0.5563 0.0474 0.8274 0.028 Uiso 1 1 calc R
H28B H 0.5696 0.0975 0.7683 0.028 Uiso 1 1 calc R
C29 C 0.4274(3) 0.1000(2) 0.8576(2) 0.0188(9) Uani 1 1 d .
H29 H 0.4081 0.0536 0.8330 0.023 Uiso 1 1 calc R
C30 C 0.4876(3) 0.0869(2) 0.9360(2) 0.0247(10) Uani 1 1 d .
H30A H 0.5081 0.1320 0.9600 0.037 Uiso 1 1 calc R
H30B H 0.5319 0.0584 0.9353 0.037 Uiso 1 1 calc R
H30C H 0.4613 0.0618 0.9631 0.037 Uiso 1 1 calc R
C31 C 0.3565(3) 0.1415(3) 0.8578(2) 0.0279(11) Uani 1 1 d .
H31A H 0.3339 0.1172 0.8884 0.042 Uiso 1 1 calc R
H31B H 0.3157 0.1454 0.8076 0.042 Uiso 1 1 calc R
H31C H 0.3741 0.1887 0.8776 0.042 Uiso 1 1 calc R
C32 C 0.4051(3) 0.1474(2) 0.7094(2) 0.0204(10) Uani 1 1 d .
H32 H 0.3522 0.1640 0.7067 0.024 Uiso 1 1 calc R
C33 C 0.3929(3) 0.0743(2) 0.6755(2) 0.0319(12) Uani 1 1 d .
H33A H 0.3478 0.0752 0.6274 0.048 Uiso 1 1 calc R
H33B H 0.3817 0.0409 0.7075 0.048 Uiso 1 1 calc R
H33C H 0.4414 0.0598 0.6697 0.048 Uiso 1 1 calc R
C34 C 0.4327(3) 0.1999(2) 0.6667(2) 0.0251(11) Uani 1 1 d .
H34A H 0.4871 0.1881 0.6728 0.038 Uiso 1 1 calc R
H34B H 0.4319 0.2475 0.6852 0.038 Uiso 1 1 calc R
H34C H 0.3968 0.1977 0.6146 0.038 Uiso 1 1 calc R
C35 C 0.6233(3) 0.4051(2) 0.8599(2) 0.0222(10) Uani 1 1 d .
H35 H 0.6618 0.4385 0.8957 0.027 Uiso 1 1 calc R
C36 C 0.5528(3) 0.4468(2) 0.8060(3) 0.0308(12) Uani 1 1 d .
H36A H 0.5708 0.4761 0.7752 0.046 Uiso 1 1 calc R
H36B H 0.5308 0.4769 0.8331 0.046 Uiso 1 1 calc R
H36C H 0.5115 0.4141 0.7750 0.046 Uiso 1 1 calc R
C37 C 0.6660(3) 0.3657(2) 0.8196(3) 0.0282(11) Uani 1 1 d .
H37A H 0.6286 0.3330 0.7843 0.042 Uiso 1 1 calc R
H37B H 0.7111 0.3393 0.8550 0.042 Uiso 1 1 calc R
H37C H 0.6855 0.3995 0.7936 0.042 Uiso 1 1 calc R
C38 C 0.5401(3) 0.3935(2) 0.9570(2) 0.0248(10) Uani 1 1 d .
H38 H 0.4954 0.4195 0.9182 0.030 Uiso 1 1 calc R
C39 C 0.5020(3) 0.3445(2) 0.9959(3) 0.0303(11) Uani 1 1 d .
H39A H 0.5441 0.3183 1.0348 0.045 Uiso 1 1 calc R
H39B H 0.4657 0.3114 0.9602 0.045 Uiso 1 1 calc R
H39C H 0.4721 0.3728 1.0172 0.045 Uiso 1 1 calc R
C40 C 0.5946(3) 0.4488(2) 1.0096(3) 0.0297(11) Uani 1 1 d .
H40A H 0.5651 0.4740 1.0335 0.045 Uiso 1 1 calc R
H40B H 0.6126 0.4822 0.9821 0.045 Uiso 1 1 calc R
H40C H 0.6411 0.4254 1.0468 0.045 Uiso 1 1 calc R
Ni3 Ni 0.08061(3) 0.35815(3) 0.70361(3) 0.01584(12) Uani 1 1 d .
P5 P -0.03874(7) 0.33670(6) 0.69396(6) 0.0169(2) Uani 1 1 d .
P6 P 0.20419(7) 0.36069(6) 0.71847(6) 0.0180(2) Uani 1 1 d .
F3 F 0.06646(15) 0.45457(12) 0.70302(14) 0.0287(6) Uani 1 1 d .
C41 C 0.0918(2) 0.2591(2) 0.7028(2) 0.0170(9) Uani 1 1 d .
C42 C 0.0355(3) 0.2130(2) 0.7118(2) 0.0203(10) Uani 1 1 d .
C43 C 0.0437(3) 0.1405(2) 0.7102(2) 0.0228(10) Uani 1 1 d .
H43 H 0.0056 0.1107 0.7170 0.027 Uiso 1 1 calc R
C44 C 0.1076(3) 0.1110(2) 0.6987(2) 0.0280(11) Uani 1 1 d .
H44 H 0.1126 0.0614 0.6969 0.034 Uiso 1 1 calc R
C45 C 0.1633(3) 0.1546(2) 0.6900(2) 0.0253(11) Uani 1 1 d .
H45 H 0.2070 0.1347 0.6826 0.030 Uiso 1 1 calc R
C46 C 0.1564(3) 0.2272(2) 0.6920(2) 0.0199(10) Uani 1 1 d .
C47 C 0.2193(3) 0.2751(2) 0.6848(2) 0.0242(10) Uani 1 1 d .
H47A H 0.2121 0.2784 0.6330 0.029 Uiso 1 1 calc R
H47B H 0.2736 0.2571 0.7144 0.029 Uiso 1 1 calc R
C48 C -0.0328(3) 0.2451(2) 0.7244(2) 0.0220(10) Uani 1 1 d .
H48A H -0.0228 0.2429 0.7770 0.026 Uiso 1 1 calc R
H48B H -0.0832 0.2199 0.6957 0.026 Uiso 1 1 calc R
C49 C -0.1188(3) 0.3372(2) 0.6017(2) 0.0215(10) Uani 1 1 d .
H49 H -0.1681 0.3171 0.6043 0.026 Uiso 1 1 calc R
C50 C -0.0948(3) 0.2906(2) 0.5512(2) 0.0247(10) Uani 1 1 d .
H50A H -0.1389 0.2886 0.5026 0.037 Uiso 1 1 calc R
H50B H -0.0826 0.2431 0.5718 0.037 Uiso 1 1 calc R
H50C H -0.0475 0.3105 0.5470 0.037 Uiso 1 1 calc R
C51 C -0.1370(3) 0.4118(2) 0.5715(2) 0.0346(13) Uani 1 1 d .
H51A H -0.0879 0.4337 0.5731 0.052 Uiso 1 1 calc R
H51B H -0.1580 0.4393 0.6012 0.052 Uiso 1 1 calc R
H51C H -0.1768 0.4102 0.5207 0.052 Uiso 1 1 calc R
C52 C -0.0736(3) 0.3905(2) 0.7520(2) 0.0215(10) Uani 1 1 d .
H52 H -0.0840 0.4389 0.7304 0.026 Uiso 1 1 calc R
C53 C -0.1522(3) 0.3641(3) 0.7542(3) 0.0318(12) Uani 1 1 d .
H53A H -0.1438 0.3172 0.7767 0.048 Uiso 1 1 calc R
H53B H -0.1937 0.3615 0.7043 0.048 Uiso 1 1 calc R
H53C H -0.1691 0.3967 0.7833 0.048 Uiso 1 1 calc R
C54 C -0.0062(3) 0.3968(2) 0.8289(2) 0.0268(11) Uani 1 1 d .
H54A H -0.0235 0.4273 0.8592 0.040 Uiso 1 1 calc R
H54B H 0.0412 0.4171 0.8252 0.040 Uiso 1 1 calc R
H54C H 0.0068 0.3500 0.8513 0.040 Uiso 1 1 calc R
C55 C 0.2776(3) 0.3638(2) 0.8144(2) 0.0221(10) Uani 1 1 d .
H55 H 0.3314 0.3508 0.8165 0.027 Uiso 1 1 calc R
C56 C 0.2532(3) 0.3101(2) 0.8599(2) 0.0264(11) Uani 1 1 d .
H56A H 0.2920 0.3116 0.9110 0.040 Uiso 1 1 calc R
H56B H 0.2522 0.2627 0.8402 0.040 Uiso 1 1 calc R
H56C H 0.2001 0.3221 0.8572 0.040 Uiso 1 1 calc R
C57 C 0.2817(3) 0.4370(2) 0.8463(2) 0.0316(12) Uani 1 1 d .
H57A H 0.2279 0.4520 0.8395 0.047 Uiso 1 1 calc R
H57B H 0.3034 0.4700 0.8214 0.047 Uiso 1 1 calc R
H57C H 0.3164 0.4361 0.8988 0.047 Uiso 1 1 calc R
C58 C 0.2354(3) 0.4281(2) 0.6699(2) 0.0247(10) Uani 1 1 d .
H58 H 0.2353 0.4741 0.6940 0.030 Uiso 1 1 calc R
C59 C 0.1740(3) 0.4337(3) 0.5901(2) 0.0325(12) Uani 1 1 d .
H59A H 0.1865 0.4747 0.5669 0.049 Uiso 1 1 calc R
H59B H 0.1204 0.4389 0.5892 0.049 Uiso 1 1 calc R
H59C H 0.1761 0.3910 0.5633 0.049 Uiso 1 1 calc R
C60 C 0.3196(3) 0.4171(3) 0.6738(3) 0.0363(13) Uani 1 1 d .
H60A H 0.3213 0.3735 0.6483 0.054 Uiso 1 1 calc R
H60B H 0.3575 0.4140 0.7252 0.054 Uiso 1 1 calc R
H60C H 0.3340 0.4569 0.6503 0.054 Uiso 1 1 calc R

loop_
_atom_site_aniso_label
_atom_site_aniso_U_11
_atom_site_aniso_U_22
_atom_site_aniso_U_33
_atom_site_aniso_U_23
_atom_site_aniso_U_13
_atom_site_aniso_U_12
Ni1 0.0169(3) 0.0180(3) 0.0161(3) 0.0009(2) 0.0072(2) 0.0008(2)
P1 0.0197(6) 0.0201(6) 0.0159(6) 0.0002(5) 0.0087(5) -0.0007(5)
P2 0.0198(6) 0.0187(6) 0.0161(6) 0.0003(5) 0.0085(5) -0.0004(5)
F1 0.0224(15) 0.0340(15) 0.0336(17) 0.0011(13) 0.0089(12) 0.0106(12)
C1 0.019(2) 0.022(2) 0.015(2) 0.0009(18) 0.0118(18) -0.0005(18)
C2 0.021(2) 0.026(2) 0.017(2) 0.0066(19) 0.0115(19) 0.0020(19)
C3 0.028(3) 0.021(2) 0.022(3) 0.0047(19) 0.015(2) 0.0020(19)
C4 0.021(2) 0.028(2) 0.024(3) 0.014(2) 0.010(2) 0.0122(19)
C5 0.016(2) 0.033(3) 0.019(2) 0.006(2) 0.0067(18) 0.0056(19)
C6 0.022(2) 0.022(2) 0.011(2) 0.0031(17) 0.0120(18) -0.0031(18)
C7 0.020(2) 0.027(2) 0.020(2) 0.0004(19) 0.0102(19) -0.0022(19)
C8 0.026(3) 0.020(2) 0.021(2) -0.0019(18) 0.012(2) -0.0015(18)
C9 0.020(2) 0.026(2) 0.017(2) -0.0029(19) 0.0046(18) -0.0016(19)
C10 0.033(3) 0.031(3) 0.019(2) 0.003(2) 0.010(2) -0.001(2)
C11 0.046(3) 0.041(3) 0.023(3) -0.008(2) 0.005(2) -0.018(3)
C12 0.023(3) 0.020(2) 0.030(3) 0.005(2) 0.015(2) -0.0011(18)
C13 0.037(3) 0.035(3) 0.024(3) 0.011(2) 0.021(2) 0.011(2)
C14 0.023(3) 0.044(3) 0.040(3) 0.014(2) 0.021(2) 0.006(2)
C15 0.025(3) 0.022(2) 0.022(2) 0.0015(19) 0.012(2) -0.0035(19)
C16 0.030(3) 0.035(3) 0.018(2) 0.003(2) 0.013(2) -0.003(2)
C17 0.037(3) 0.030(3) 0.026(3) 0.009(2) 0.012(2) 0.001(2)
C18 0.033(3) 0.024(2) 0.022(3) 0.0018(19) 0.019(2) 0.005(2)
C19 0.033(3) 0.036(3) 0.028(3) -0.002(2) 0.020(2) -0.004(2)
C20 0.049(4) 0.036(3) 0.040(3) -0.012(2) 0.030(3) -0.006(3)
Ni2 0.0175(3) 0.0171(3) 0.0146(3) -0.0008(2) 0.0066(2) -0.0008(2)
P3 0.0188(6) 0.0190(6) 0.0130(6) 0.0000(4) 0.0067(4) -0.0007(4)
P4 0.0207(6) 0.0181(6) 0.0152(6) -0.0004(4) 0.0072(5) -0.0027(5)
F2 0.0263(15) 0.0255(14) 0.0264(15) -0.0007(11) 0.0084(12) 0.0065(11)
C21 0.020(2) 0.021(2) 0.017(2) 0.0052(18) 0.0107(18) 0.0010(18)
C22 0.020(2) 0.024(2) 0.017(2) 0.0028(19) 0.0090(18) 0.0017(18)
C23 0.025(3) 0.021(2) 0.024(3) 0.0053(19) 0.016(2) 0.0002(19)
C24 0.019(2) 0.025(2) 0.028(3) 0.010(2) 0.010(2) 0.0027(19)
C25 0.021(2) 0.027(2) 0.021(2) 0.009(2) 0.0064(19) 0.0012(19)
C26 0.023(2) 0.026(2) 0.015(2) 0.0010(18) 0.0097(19) -0.0002(19)
C27 0.025(3) 0.023(2) 0.017(2) -0.0025(19) 0.0062(19) -0.0021(19)
C28 0.026(3) 0.018(2) 0.027(3) -0.0024(19) 0.012(2) -0.0018(19)
C29 0.024(2) 0.021(2) 0.012(2) 0.0007(18) 0.0079(18) -0.0028(18)
C30 0.029(3) 0.027(2) 0.019(2) 0.0025(19) 0.010(2) 0.003(2)
C31 0.018(2) 0.047(3) 0.020(2) 0.002(2) 0.0083(19) -0.001(2)
C32 0.022(2) 0.022(2) 0.017(2) 0.0014(18) 0.0077(18) 0.0018(18)
C33 0.045(3) 0.032(3) 0.016(2) -0.006(2) 0.009(2) -0.013(2)
C34 0.035(3) 0.024(2) 0.018(2) 0.0055(19) 0.012(2) 0.002(2)
C35 0.025(3) 0.020(2) 0.025(3) 0.0021(19) 0.013(2) -0.0005(19)
C36 0.034(3) 0.030(3) 0.033(3) 0.010(2) 0.019(2) 0.004(2)
C37 0.026(3) 0.038(3) 0.026(3) 0.003(2) 0.016(2) 0.000(2)
C38 0.025(3) 0.031(3) 0.019(2) -0.002(2) 0.009(2) -0.001(2)
C39 0.036(3) 0.036(3) 0.026(3) -0.007(2) 0.020(2) -0.011(2)
C40 0.036(3) 0.028(3) 0.029(3) -0.008(2) 0.016(2) -0.005(2)
Ni3 0.0169(3) 0.0179(3) 0.0152(3) -0.0008(2) 0.0091(2) -0.0010(2)
P5 0.0170(6) 0.0211(6) 0.0154(6) -0.0005(5) 0.0094(5) -0.0008(4)
P6 0.0164(6) 0.0245(6) 0.0150(6) -0.0011(5) 0.0084(5) -0.0013(5)
F3 0.0351(17) 0.0191(13) 0.0385(17) 0.0021(12) 0.0215(13) 0.0008(11)
C41 0.023(2) 0.017(2) 0.008(2) -0.0032(16) 0.0042(18) -0.0009(17)
C42 0.020(2) 0.026(2) 0.012(2) -0.0001(18) 0.0030(18) 0.0011(19)
C43 0.020(2) 0.023(2) 0.024(3) -0.001(2) 0.0079(19) -0.0059(19)
C44 0.034(3) 0.016(2) 0.027(3) -0.001(2) 0.006(2) 0.005(2)
C45 0.022(3) 0.032(3) 0.014(2) -0.009(2) -0.0002(19) 0.003(2)
C46 0.022(2) 0.022(2) 0.013(2) -0.0042(18) 0.0045(18) -0.0045(18)
C47 0.023(3) 0.032(3) 0.020(2) -0.005(2) 0.011(2) 0.004(2)
C48 0.024(2) 0.025(2) 0.017(2) -0.0004(19) 0.0070(19) -0.0102(19)
C49 0.023(2) 0.027(2) 0.014(2) -0.0016(18) 0.0076(19) 0.0011(19)
C50 0.027(3) 0.032(3) 0.017(2) 0.000(2) 0.012(2) -0.001(2)
C51 0.039(3) 0.039(3) 0.015(3) 0.001(2) 0.000(2) 0.012(2)
C52 0.022(2) 0.028(2) 0.015(2) 0.0000(19) 0.0078(19) 0.0017(19)
C53 0.020(3) 0.057(3) 0.024(3) -0.010(2) 0.014(2) -0.006(2)
C54 0.031(3) 0.036(3) 0.016(2) -0.007(2) 0.013(2) -0.006(2)
C55 0.016(2) 0.033(3) 0.018(2) -0.004(2) 0.0079(18) -0.0015(19)
C56 0.032(3) 0.031(3) 0.014(2) 0.004(2) 0.008(2) 0.001(2)
C57 0.033(3) 0.042(3) 0.016(3) -0.010(2) 0.006(2) -0.013(2)
C58 0.023(3) 0.029(3) 0.021(2) 0.003(2) 0.007(2) -0.003(2)
C59 0.034(3) 0.047(3) 0.023(3) 0.009(2) 0.018(2) 0.007(2)
C60 0.024(3) 0.053(3) 0.035(3) 0.009(3) 0.015(2) -0.005(2)

loop_
_atom_type_symbol
_atom_type_description
_atom_type_scat_dispersion_real
_atom_type_scat_dispersion_imag
_atom_type_scat_source
C C 0.0033 0.0016 'International Tables Vol C Tables 4.2.6.8 and 6.1.1.4'
H H 0.0000 0.0000 'International Tables Vol C Tables 4.2.6.8 and 6.1.1.4'
F F 0.0171 0.0103 'International Tables Vol C Tables 4.2.6.8 and 6.1.1.4'
P P 0.1023 0.0942 'International Tables Vol C Tables 4.2.6.8 and 6.1.1.4'
Ni Ni 0.3393 1.1124 'International Tables Vol C Tables 4.2.6.8 and 6.1.1.4'

loop_
_geom_angle_atom_site_label_1
_geom_angle_atom_site_label_2
_geom_angle_atom_site_label_3
_geom_angle
_geom_angle_site_symmetry_1
F1 Ni1 C1 178.03(16) .
F1 Ni1 P2 93.86(9) .
C1 Ni1 P2 85.99(13) .
F1 Ni1 P1 94.33(9) .
C1 Ni1 P1 85.89(13) .
P2 Ni1 P1 171.65(5) .
C9 P1 C12 106.3(2) .
C9 P1 C8 108.4(2) .
C12 P1 C8 105.2(2) .
C9 P1 Ni1 115.92(14) .
C12 P1 Ni1 116.86(15) .
C8 P1 Ni1 103.45(14) .
C7 P2 C15 105.4(2) .
C7 P2 C18 108.3(2) .
C15 P2 C18 106.2(2) .
C7 P2 Ni1 104.17(14) .
C15 P2 Ni1 116.74(15) .
C18 P2 Ni1 115.38(15) .
C2 C1 C6 116.2(4) .
C2 C1 Ni1 121.9(3) .
C6 C1 Ni1 121.9(3) .
C3 C2 C1 121.8(4) .
C3 C2 C8 120.1(4) .
C1 C2 C8 118.1(4) .
C4 C3 C2 120.3(4) .
C4 C3 H3 119.9 .
C2 C3 H3 119.9 .
C5 C4 C3 119.9(4) .
C5 C4 H4 120.1 .
C3 C4 H4 120.1 .
C4 C5 C6 121.1(4) .
C4 C5 H5 119.5 .
C6 C5 H5 119.5 .
C5 C6 C1 120.7(4) .
C5 C6 C7 120.8(4) .
C1 C6 C7 118.4(4) .
C6 C7 P2 106.4(3) .
C6 C7 H7A 110.5 .
P2 C7 H7A 110.5 .
C6 C7 H7B 110.5 .
P2 C7 H7B 110.5 .
H7A C7 H7B 108.6 .
C2 C8 P1 106.2(3) .
C2 C8 H8A 110.5 .
P1 C8 H8A 110.5 .
C2 C8 H8B 110.5 .
P1 C8 H8B 110.5 .
H8A C8 H8B 108.7 .
C10 C9 C11 111.9(4) .
C10 C9 P1 109.5(3) .
C11 C9 P1 113.9(3) .
C10 C9 H9 107.0 .
C11 C9 H9 107.0 .
P1 C9 H9 107.0 .
C9 C10 H10A 109.5 .
C9 C10 H10B 109.5 .
H10A C10 H10B 109.5 .
C9 C10 H10C 109.5 .
H10A C10 H10C 109.5 .
H10B C10 H10C 109.5 .
C9 C11 H11A 109.5 .
C9 C11 H11B 109.5 .
H11A C11 H11B 109.5 .
C9 C11 H11C 109.5 .
H11A C11 H11C 109.5 .
H11B C11 H11C 109.5 .
C14 C12 C13 109.6(4) .
C14 C12 P1 111.4(3) .
C13 C12 P1 110.0(3) .
C14 C12 H12 108.6 .
C13 C12 H12 108.6 .
P1 C12 H12 108.6 .
C12 C13 H13A 109.5 .
C12 C13 H13B 109.5 .
H13A C13 H13B 109.5 .
C12 C13 H13C 109.5 .
H13A C13 H13C 109.5 .
H13B C13 H13C 109.5 .
C12 C14 H14A 109.5 .
C12 C14 H14B 109.5 .
H14A C14 H14B 109.5 .
C12 C14 H14C 109.5 .
H14A C14 H14C 109.5 .
H14B C14 H14C 109.5 .
C16 C15 C17 111.4(4) .
C16 C15 P2 109.2(3) .
C17 C15 P2 109.9(3) .
C16 C15 H15 108.8 .
C17 C15 H15 108.8 .
P2 C15 H15 108.8 .
C15 C16 H16A 109.5 .
C15 C16 H16B 109.5 .
H16A C16 H16B 109.5 .
C15 C16 H16C 109.5 .
H16A C16 H16C 109.5 .
H16B C16 H16C 109.5 .
C15 C17 H17A 109.5 .
C15 C17 H17B 109.5 .
H17A C17 H17B 109.5 .
C15 C17 H17C 109.5 .
H17A C17 H17C 109.5 .
H17B C17 H17C 109.5 .
C19 C18 C20 112.7(4) .
C19 C18 P2 110.2(3) .
C20 C18 P2 112.7(3) .
C19 C18 H18 106.9 .
C20 C18 H18 106.9 .
P2 C18 H18 106.9 .
C18 C19 H19A 109.5 .
C18 C19 H19B 109.5 .
H19A C19 H19B 109.5 .
C18 C19 H19C 109.5 .
H19A C19 H19C 109.5 .
H19B C19 H19C 109.5 .
C18 C20 H20A 109.5 .
C18 C20 H20B 109.5 .
H20A C20 H20B 109.5 .
C18 C20 H20C 109.5 .
H20A C20 H20C 109.5 .
H20B C20 H20C 109.5 .
F2 Ni2 F2 0.00(11) 1
F2 Ni2 C21 178.02(16) 1
F2 Ni2 C21 178.02(16) .
F2 Ni2 P3 95.01(8) 1
F2 Ni2 P3 95.01(8) .
C21 Ni2 P3 85.14(13) .
F2 Ni2 P4 94.09(8) 1
F2 Ni2 P4 94.09(8) .
C21 Ni2 P4 85.89(13) .
P3 Ni2 P4 170.22(5) .
C28 P3 C32 107.5(2) .
C28 P3 C29 105.8(2) .
C32 P3 C29 106.8(2) .
C28 P3 Ni2 104.05(14) .
C32 P3 Ni2 116.42(14) .
C29 P3 Ni2 115.56(14) .
C38 P4 C27 107.8(2) .
C38 P4 C35 105.4(2) .
C27 P4 C35 105.5(2) .
C38 P4 Ni2 116.16(15) .
C27 P4 Ni2 103.92(14) .
C35 P4 Ni2 117.35(15) .
C26 C21 C22 116.6(4) .
C26 C21 Ni2 121.6(3) .
C22 C21 Ni2 121.9(3) .
C23 C22 C21 121.7(4) .
C23 C22 C28 120.5(4) .
C21 C22 C28 117.8(4) .
C24 C23 C22 120.1(4) .
C24 C23 H23 119.9 .
C22 C23 H23 119.9 .
C23 C24 C25 119.9(4) .
C23 C24 H24 120.0 .
C25 C24 H24 120.0 .
C24 C25 C26 120.1(4) .
C24 C25 H25 119.9 .
C26 C25 H25 119.9 .
C25 C26 C21 121.5(4) .
C25 C26 C27 119.9(4) .
C21 C26 C27 118.6(4) .
C26 C27 P4 106.2(3) .
C26 C27 H27A 110.5 .
P4 C27 H27A 110.5 .
C26 C27 H27B 110.5 .
P4 C27 H27B 110.5 .
H27A C27 H27B 108.7 .
C22 C28 P3 105.4(3) .
C22 C28 H28A 110.7 .
P3 C28 H28A 110.7 .
C22 C28 H28B 110.7 .
P3 C28 H28B 110.7 .
H28A C28 H28B 108.8 .
C31 C29 C30 110.1(4) .
C31 C29 P3 109.8(3) .
C30 C29 P3 110.0(3) .
C31 C29 H29 108.9 .
C30 C29 H29 108.9 .
P3 C29 H29 108.9 .
C29 C30 H30A 109.5 .
C29 C30 H30B 109.5 .
H30A C30 H30B 109.5 .
C29 C30 H30C 109.5 .
H30A C30 H30C 109.5 .
H30B C30 H30C 109.5 .
C29 C31 H31A 109.5 .
C29 C31 H31B 109.5 .
H31A C31 H31B 109.5 .
C29 C31 H31C 109.5 .
H31A C31 H31C 109.5 .
H31B C31 H31C 109.5 .
C33 C32 C34 111.7(4) .
C33 C32 P3 113.2(3) .
C34 C32 P3 109.3(3) .
C33 C32 H32 107.4 .
C34 C32 H32 107.4 .
P3 C32 H32 107.4 .
C32 C33 H33A 109.5 .
C32 C33 H33B 109.5 .
H33A C33 H33B 109.5 .
C32 C33 H33C 109.5 .
H33A C33 H33C 109.5 .
H33B C33 H33C 109.5 .
C32 C34 H34A 109.5 .
C32 C34 H34B 109.5 .
H34A C34 H34B 109.5 .
C32 C34 H34C 109.5 .
H34A C34 H34C 109.5 .
H34B C34 H34C 109.5 .
C36 C35 C37 110.5(4) .
C36 C35 P4 110.6(3) .
C37 C35 P4 109.0(3) .
C36 C35 H35 108.9 .
C37 C35 H35 108.9 .
P4 C35 H35 108.9 .
C35 C36 H36A 109.5 .
C35 C36 H36B 109.5 .
H36A C36 H36B 109.5 .
C35 C36 H36C 109.5 .
H36A C36 H36C 109.5 .
H36B C36 H36C 109.5 .
C35 C37 H37A 109.5 .
C35 C37 H37B 109.5 .
H37A C37 H37B 109.5 .
C35 C37 H37C 109.5 .
H37A C37 H37C 109.5 .
H37B C37 H37C 109.5 .
C40 C38 C39 111.7(4) .
C40 C38 P4 113.7(3) .
C39 C38 P4 110.0(3) .
C40 C38 H38 107.0 .
C39 C38 H38 107.0 .
P4 C38 H38 107.0 .
C38 C39 H39A 109.5 .
C38 C39 H39B 109.5 .
H39A C39 H39B 109.5 .
C38 C39 H39C 109.5 .
H39A C39 H39C 109.5 .
H39B C39 H39C 109.5 .
C38 C40 H40A 109.5 .
C38 C40 H40B 109.5 .
H40A C40 H40B 109.5 .
C38 C40 H40C 109.5 .
H40A C40 H40C 109.5 .
H40B C40 H40C 109.5 .
F3 Ni3 C41 178.29(15) .
F3 Ni3 P5 93.00(9) .
C41 Ni3 P5 85.42(14) .
F3 Ni3 P6 96.61(9) .
C41 Ni3 P6 85.00(14) .
P5 Ni3 P6 170.07(5) .
C49 P5 C48 104.7(2) .
C49 P5 C52 106.8(2) .
C48 P5 C52 107.9(2) .
C49 P5 Ni3 117.32(16) .
C48 P5 Ni3 103.23(15) .
C52 P5 Ni3 115.91(15) .
C47 P6 C58 107.5(2) .
C47 P6 C55 104.8(2) .
C58 P6 C55 106.0(2) .
C47 P6 Ni3 103.68(15) .
C58 P6 Ni3 118.53(15) .
C55 P6 Ni3 115.24(15) .
C42 C41 C46 116.7(4) .
C42 C41 Ni3 121.7(3) .
C46 C41 Ni3 121.5(3) .
C43 C42 C41 121.2(4) .
C43 C42 C48 120.9(4) .
C41 C42 C48 117.9(4) .
C42 C43 C44 120.5(4) .
C42 C43 H43 119.7 .
C44 C43 H43 119.7 .
C45 C44 C43 119.5(4) .
C45 C44 H44 120.3 .
C43 C44 H44 120.3 .
C44 C45 C46 120.9(5) .
C44 C45 H45 119.6 .
C46 C45 H45 119.6 .
C45 C46 C41 121.2(4) .
C45 C46 C47 120.7(4) .
C41 C46 C47 118.0(4) .
C46 C47 P6 105.3(3) .
C46 C47 H47A 110.7 .
P6 C47 H47A 110.7 .
C46 C47 H47B 110.7 .
P6 C47 H47B 110.7 .
H47A C47 H47B 108.8 .
C42 C48 P5 105.8(3) .
C42 C48 H48A 110.6 .
P5 C48 H48A 110.6 .
C42 C48 H48B 110.6 .
P5 C48 H48B 110.6 .
H48A C48 H48B 108.7 .
C51 C49 C50 110.5(4) .
C51 C49 P5 111.1(3) .
C50 C49 P5 109.4(3) .
C51 C49 H49 108.6 .
C50 C49 H49 108.6 .
P5 C49 H49 108.6 .
C49 C50 H50A 109.5 .
C49 C50 H50B 109.5 .
H50A C50 H50B 109.5 .
C49 C50 H50C 109.5 .
H50A C50 H50C 109.5 .
H50B C50 H50C 109.5 .
C49 C51 H51A 109.5 .
C49 C51 H51B 109.5 .
H51A C51 H51B 109.5 .
C49 C51 H51C 109.5 .
H51A C51 H51C 109.5 .
H51B C51 H51C 109.5 .
C54 C52 C53 112.2(4) .
C54 C52 P5 109.2(3) .
C53 C52 P5 113.8(3) .
C54 C52 H52 107.1 .
C53 C52 H52 107.1 .
P5 C52 H52 107.1 .
C52 C53 H53A 109.5 .
C52 C53 H53B 109.5 .
H53A C53 H53B 109.5 .
C52 C53 H53C 109.5 .
H53A C53 H53C 109.5 .
H53B C53 H53C 109.5 .
C52 C54 H54A 109.5 .
C52 C54 H54B 109.5 .
H54A C54 H54B 109.5 .
C52 C54 H54C 109.5 .
H54A C54 H54C 109.5 .
H54B C54 H54C 109.5 .
C57 C55 C56 109.5(4) .
C57 C55 P6 110.9(3) .
C56 C55 P6 109.0(3) .
C57 C55 H55 109.1 .
C56 C55 H55 109.1 .
P6 C55 H55 109.1 .
C55 C56 H56A 109.5 .
C55 C56 H56B 109.5 .
H56A C56 H56B 109.5 .
C55 C56 H56C 109.5 .
H56A C56 H56C 109.5 .
H56B C56 H56C 109.5 .
C55 C57 H57A 109.5 .
C55 C57 H57B 109.5 .
H57A C57 H57B 109.5 .
C55 C57 H57C 109.5 .
H57A C57 H57C 109.5 .
H57B C57 H57C 109.5 .
C60 C58 C59 111.2(4) .
C60 C58 P6 113.8(3) .
C59 C58 P6 110.1(3) .
C60 C58 H58 107.1 .
C59 C58 H58 107.1 .
P6 C58 H58 107.1 .
C58 C59 H59A 109.5 .
C58 C59 H59B 109.5 .
H59A C59 H59B 109.5 .
C58 C59 H59C 109.5 .
H59A C59 H59C 109.5 .
H59B C59 H59C 109.5 .
C58 C60 H60A 109.5 .
C58 C60 H60B 109.5 .
H60A C60 H60B 109.5 .
C58 C60 H60C 109.5 .
H60A C60 H60C 109.5 .
H60B C60 H60C 109.5 .

loop_
_geom_bond_atom_site_label_1
_geom_bond_atom_site_label_2
_geom_bond_distance
_geom_bond_site_symmetry_2
Ni1 F1 1.845(2) .
Ni1 C1 1.896(4) .
Ni1 P2 2.1588(12) .
Ni1 P1 2.1603(12) .
P1 C9 1.832(4) .
P1 C12 1.836(4) .
P1 C8 1.836(4) .
P2 C7 1.830(4) .
P2 C15 1.843(4) .
P2 C18 1.847(4) .
C1 C2 1.417(6) .
C1 C6 1.420(5) .
C2 C3 1.382(6) .
C2 C8 1.512(6) .
C3 C4 1.375(6) .
C3 H3 0.9500 .
C4 C5 1.372(6) .
C4 H4 0.9500 .
C5 C6 1.388(6) .
C5 H5 0.9500 .
C6 C7 1.507(6) .
C7 H7A 0.9900 .
C7 H7B 0.9900 .
C8 H8A 0.9900 .
C8 H8B 0.9900 .
C9 C10 1.531(6) .
C9 C11 1.538(6) .
C9 H9 1.0000 .
C10 H10A 0.9800 .
C10 H10B 0.9800 .
C10 H10C 0.9800 .
C11 H11A 0.9800 .
C11 H11B 0.9800 .
C11 H11C 0.9800 .
C12 C14 1.520(6) .
C12 C13 1.531(6) .
C12 H12 1.0000 .
C13 H13A 0.9800 .
C13 H13B 0.9800 .
C13 H13C 0.9800 .
C14 H14A 0.9800 .
C14 H14B 0.9800 .
C14 H14C 0.9800 .
C15 C16 1.532(6) .
C15 C17 1.535(6) .
C15 H15 1.0000 .
C16 H16A 0.9800 .
C16 H16B 0.9800 .
C16 H16C 0.9800 .
C17 H17A 0.9800 .
C17 H17B 0.9800 .
C17 H17C 0.9800 .
C18 C19 1.517(6) .
C18 C20 1.537(6) .
C18 H18 1.0000 .
C19 H19A 0.9800 .
C19 H19B 0.9800 .
C19 H19C 0.9800 .
C20 H20A 0.9800 .
C20 H20B 0.9800 .
C20 H20C 0.9800 .
Ni2 F2 1.857(2) 1
Ni2 F2 1.857(2) .
Ni2 C21 1.908(4) .
Ni2 P3 2.1577(12) .
Ni2 P4 2.1599(12) .
P3 C28 1.824(4) .
P3 C32 1.842(4) .
P3 C29 1.845(4) .
P4 C38 1.826(5) .
P4 C27 1.829(4) .
P4 C35 1.845(4) .
C21 C26 1.410(6) .
C21 C22 1.413(6) .
C22 C23 1.391(6) .
C22 C28 1.534(6) .
C23 C24 1.380(6) .
C23 H23 0.9500 .
C24 C25 1.387(6) .
C24 H24 0.9500 .
C25 C26 1.393(6) .
C25 H25 0.9500 .
C26 C27 1.514(6) .
C27 H27A 0.9900 .
C27 H27B 0.9900 .
C28 H28A 0.9900 .
C28 H28B 0.9900 .
C29 C31 1.521(6) .
C29 C30 1.525(6) .
C29 H29 1.0000 .
C30 H30A 0.9800 .
C30 H30B 0.9800 .
C30 H30C 0.9800 .
C31 H31A 0.9800 .
C31 H31B 0.9800 .
C31 H31C 0.9800 .
C32 C33 1.522(6) .
C32 C34 1.524(6) .
C32 H32 1.0000 .
C33 H33A 0.9800 .
C33 H33B 0.9800 .
C33 H33C 0.9800 .
C34 H34A 0.9800 .
C34 H34B 0.9800 .
C34 H34C 0.9800 .
C35 C36 1.525(6) .
C35 C37 1.526(6) .
C35 H35 1.0000 .
C36 H36A 0.9800 .
C36 H36B 0.9800 .
C36 H36C 0.9800 .
C37 H37A 0.9800 .
C37 H37B 0.9800 .
C37 H37C 0.9800 .
C38 C40 1.534(6) .
C38 C39 1.547(6) .
C38 H38 1.0000 .
C39 H39A 0.9800 .
C39 H39B 0.9800 .
C39 H39C 0.9800 .
C40 H40A 0.9800 .
C40 H40B 0.9800 .
C40 H40C 0.9800 .
Ni3 F3 1.850(2) .
Ni3 C41 1.895(4) .
Ni3 P5 2.1541(13) .
Ni3 P6 2.1607(13) .
P5 C49 1.831(4) .
P5 C48 1.833(4) .
P5 C52 1.842(4) .
P6 C47 1.824(4) .
P6 C58 1.833(5) .
P6 C55 1.841(4) .
C41 C42 1.419(6) .
C41 C46 1.422(6) .
C42 C43 1.386(6) .
C42 C48 1.502(6) .
C43 C44 1.398(7) .
C43 H43 0.9500 .
C44 C45 1.379(7) .
C44 H44 0.9500 .
C45 C46 1.387(6) .
C45 H45 0.9500 .
C46 C47 1.520(6) .
C47 H47A 0.9900 .
C47 H47B 0.9900 .
C48 H48A 0.9900 .
C48 H48B 0.9900 .
C49 C51 1.523(6) .
C49 C50 1.534(6) .
C49 H49 1.0000 .
C50 H50A 0.9800 .
C50 H50B 0.9800 .
C50 H50C 0.9800 .
C51 H51A 0.9800 .
C51 H51B 0.9800 .
C51 H51C 0.9800 .
C52 C54 1.536(6) .
C52 C53 1.543(6) .
C52 H52 1.0000 .
C53 H53A 0.9800 .
C53 H53B 0.9800 .
C53 H53C 0.9800 .
C54 H54A 0.9800 .
C54 H54B 0.9800 .
C54 H54C 0.9800 .
C55 C57 1.519(6) .
C55 C56 1.546(6) .
C55 H55 1.0000 .
C56 H56A 0.9800 .
C56 H56B 0.9800 .
C56 H56C 0.9800 .
C57 H57A 0.9800 .
C57 H57B 0.9800 .
C57 H57C 0.9800 .
C58 C60 1.525(6) .
C58 C59 1.536(6) .
C58 H58 1.0000 .
C59 H59A 0.9800 .
C59 H59B 0.9800 .
C59 H59C 0.9800 .
C60 H60A 0.9800 .
C60 H60B 0.9800 .
C60 H60C 0.9800 .

loop_
_geom_hbond_atom_site_label_D
_geom_hbond_atom_site_label_H
_geom_hbond_atom_site_label_A
_geom_hbond_distance_DH
_geom_hbond_distance_HA
_geom_hbond_distance_DA
_geom_hbond_angle_DHA
_geom_hbond_site_symmetry_A
C55 H55 F2 1.00 2.16 3.135(5) 164 1
C34 H34B F2 0.98 2.57 3.334(5) 135.0 1
C53 H53B F1 0.98 2.38 3.235(5) 146 4_566
C49 H49 F1 1.00 2.06 3.051(5) 174.0 4_566
C33 H33B F3 0.98 2.32 3.185(5) 146 2_546
C29 H29 F3 1.00 2.13 3.037(5) 149 2_546

loop_
_geom_torsion_atom_site_label_1
_geom_torsion_atom_site_label_2
_geom_torsion_atom_site_label_3
_geom_torsion_atom_site_label_4
_geom_torsion
C1 C2 C8 P1 16.1(5)
C2 C8 P1 Ni1 -21.1(3)
C8 P1 Ni1 C1 16.88(19)
P1 Ni1 C1 C2 -11.0(3)
Ni1 C1 C2 C8 -1.7(5)
C1 C6 C7 P2 14.5(5)
C6 C7 P2 Ni1 -17.8(3)
C7 P2 Ni1 C1 13.7(2)
P2 Ni1 C1 C6 -8.0(3)
Ni1 C1 C6 C7 -3.1(5)
C21 C22 C28 P3 -16.1(5)
C22 C28 P3 Ni2 23.4(3)
C28 P3 Ni2 C21 -19.9(2)
P3 Ni2 C21 C22 14.4(3)
Ni2 C21 C22 C28 -1.0(6)
C21 C26 C27 P4 -15.2(5)
C26 C27 P4 Ni2 19.4(3)
C27 P4 Ni2 C21 -15.4(2)
P4 Ni2 C21 C26 9.6(3)
Ni2 C21 C26 C27 2.2(6)
C41 C42 C48 P5 18.3(5)
C42 C48 P5 Ni3 -24.2(3)
C48 P5 Ni3 C41 19.44(19)
P5 Ni3 C41 C42 -12.8(3)
Ni3 C41 C42 C48 -1.8(5)
C41 C46 C47 P6 15.7(5)
C46 C47 P6 Ni3 -24.2(3)
C47 P6 Ni3 C41 21.3(2)
P6 Ni3 C41 C46 -16.3(3)
Ni3 C41 C46 C47 2.9(5)
